data_7227209
loop_
_publ_author_name
'Quesada-Moreno, Mar\'ia M'
'Avil\'es-Moreno, Juan Ram\'on'
'L\'opez-Gonz\'alez, Juan Jes\'us'
'Jacob, Kane'
'Vendier, Laure'
'Etienne, Michel'
'Alkorta, Ibon'
'Elguero, Jos\'e'
'Claramunt, Rosa M.'

_publ_section_title
;
 Supramolecular organization of perfluorinated 1H-indazoles in the solid
 state using X-ray crystallography, SSNMR and sensitive (VCD) and non
 sensitive (MIR, FIR and Raman) to chirality vibrational spectroscopies.
;
_journal_issue 2
_journal_name_full 'Physical chemistry chemical physics : PCCP'
_journal_page_first 1632
_journal_page_last 1643
_journal_paper_doi 10.1039/c6cp04940k
_journal_volume 19
_journal_year 2017
_chemical_absolute_configuration ad
_chemical_compound_source 'synthesis as described'
_chemical_formula_moiety 'C9 H1 F9 N2'
_chemical_formula_sum 'C9 H F9 N2'
_chemical_formula_weight 308.12
_space_group_IT_number 145
_symmetry_cell_setting trigonal
_symmetry_Int_Tables_number 145
_symmetry_space_group_name_Hall 'P 32'
_symmetry_space_group_name_H-M 'P 32'
_atom_sites_solution_hydrogens difmap
_audit_creation_date 2016-09-23T10:52:32-00:00
_audit_creation_method 'WinGX routine CIF_UPDATE'
_audit_update_record
;
2016-10-24 deposited with the CCDC.
2016-11-30 downloaded from the CCDC.
;
_cell_angle_alpha 90
_cell_angle_beta 90
_cell_angle_gamma 120
_cell_formula_units_Z 3
_cell_length_a 12.4065(3)
_cell_length_b 12.4065(3)
_cell_length_c 5.5725(2)
_cell_measurement_reflns_used 4151
_cell_measurement_temperature 110(2)
_cell_measurement_theta_max 61.695
_cell_measurement_theta_min 4.09
_cell_measurement_wavelength 0.71073
_cell_volume 742.81(4)
_computing_cell_refinement
;
        CrysAlisPro, Agilent Technologies,
        Version 1.171.37.31 (release 14-01-2014 CrysAlis171 .NET)
        (compiled Jan 14 2014,18:38:05)
;
_computing_data_collection
;
        CrysAlisPro, Agilent Technologies,
        Version 1.171.37.31 (release 14-01-2014 CrysAlis171 .NET)
        (compiled Jan 14 2014,18:38:05)
;
_computing_data_reduction
;
        CrysAlisPro, Agilent Technologies,
        Version 1.171.37.31 (release 14-01-2014 CrysAlis171 .NET)
        (compiled Jan 14 2014,18:38:05)
;
_computing_molecular_graphics 'Ortep-3 for Windows (Farrugia, 1997)'
_computing_publication_material 'WinGX publication routines (Farrugia, 1999)'
_computing_structure_refinement 'SHELXL-2016/4 (Sheldrick, 2016)'
_computing_structure_solution 'SIR92 (Giacovazzo et al, 1993)'
_diffrn_ambient_temperature 110(2)
_diffrn_detector 'CCD plate'
_diffrn_detector_area_resol_mean 16.1978
_diffrn_measured_fraction_theta_full 0.995
_diffrn_measured_fraction_theta_max 0.988
_diffrn_measurement_device 'four-circle diffractometer'
_diffrn_measurement_device_type 'Xcalibur, Eos, Gemini ultra'
_diffrn_measurement_method '\w scans'
_diffrn_orient_matrix_UB_11 0.0998001
_diffrn_orient_matrix_UB_12 -0.023889
_diffrn_orient_matrix_UB_13 -0.1115391
_diffrn_orient_matrix_UB_21 0.0378752
_diffrn_orient_matrix_UB_22 0.1100283
_diffrn_orient_matrix_UB_23 -0.1729617
_diffrn_orient_matrix_UB_31 0.0957184
_diffrn_orient_matrix_UB_32 0.0886477
_diffrn_orient_matrix_UB_33 0.1847869
_diffrn_radiation_monochromator mirror
_diffrn_radiation_probe x-ray
_diffrn_radiation_type CuK\a
_diffrn_radiation_wavelength 1.54184
_diffrn_reflns_av_R_equivalents 0.0357
_diffrn_reflns_av_unetI/netI 0.0396
_diffrn_reflns_Laue_measured_fraction_full 0.995
_diffrn_reflns_Laue_measured_fraction_max 0.988
_diffrn_reflns_limit_h_max 13
_diffrn_reflns_limit_h_min -14
_diffrn_reflns_limit_k_max 14
_diffrn_reflns_limit_k_min -14
_diffrn_reflns_limit_l_max 6
_diffrn_reflns_limit_l_min -6
_diffrn_reflns_number 7626
_diffrn_reflns_point_group_measured_fraction_max 0.988
_diffrn_reflns_theta_full 61.664
_diffrn_reflns_theta_max 61.664
_diffrn_reflns_theta_min 4.115
_diffrn_source 'sealed X-ray tube'
_exptl_absorpt_coefficient_mu 2.277
_exptl_absorpt_correction_T_max 0.7715
_exptl_absorpt_correction_T_min 0.4019
_exptl_absorpt_correction_type multi-scan
_exptl_absorpt_process_details
;
        CrysAlisPro, Agilent Technologies,
        Version 1.171.37.31 (release 14-01-2014 CrysAlis171 .NET)
        (compiled Jan 14 2014,18:38:05)
        Empirical absorption correction using spherical harmonics,
 implemented in SCALE3 ABSPACK scaling algorithm.
;
_exptl_crystal_colour colourless
_exptl_crystal_density_diffrn 2.066
_exptl_crystal_density_method 'not measured'
_exptl_crystal_description needle
_exptl_crystal_F_000 450
_exptl_crystal_size_max 0.2
_exptl_crystal_size_mid 0.03
_exptl_crystal_size_min 0.02
_refine_diff_density_max 0.153
_refine_diff_density_min -0.175
_refine_diff_density_rms 0.043
_refine_ls_abs_structure_details
;
 Refined as an inversion twin.
;
_refine_ls_abs_structure_Flack -0.14(16)
_refine_ls_extinction_method none
_refine_ls_goodness_of_fit_ref 1.105
_refine_ls_hydrogen_treatment mixed
_refine_ls_matrix_type full
_refine_ls_number_parameters 185
_refine_ls_number_reflns 1527
_refine_ls_number_restraints 1
_refine_ls_restrained_S_all 1.104
_refine_ls_R_factor_all 0.0238
_refine_ls_R_factor_gt 0.023
_refine_ls_shift/su_max 0
_refine_ls_shift/su_mean 0
_refine_ls_structure_factor_coef Fsqd
_refine_ls_weighting_details 'w=1/[\s^2^(Fo^2^)+(0.0417P)^2^+0.0136P] where P=(Fo^2^+2Fc^2^)/3'
_refine_ls_weighting_scheme calc
_refine_ls_wR_factor_gt 0.0593
_refine_ls_wR_factor_ref 0.0606
_reflns_number_gt 1497
_reflns_number_total 1527
_reflns_threshold_expression 'I > 2\s(I)'
_cod_data_source_file c6cp04940k2.cif
_cod_data_source_block CF2CF3
_cod_depositor_comments 'Adding full bibliography for 7227208--7227210.cif.'
_cod_database_code 7227209

loop_
_symmetry_equiv_pos_as_xyz
'x, y, z'
'-y, x-y, z+2/3'
'-x+y, -x, z+1/3'

loop_
_atom_site_label
_atom_site_type_symbol
_atom_site_fract_x
_atom_site_fract_y
_atom_site_fract_z
_atom_site_U_iso_or_equiv
_atom_site_adp_type
_atom_site_occupancy
_atom_site_calc_flag
C1 C 1.0994(3) 0.7087(3) 0.8905(5) 0.0216(7) Uani 1 d
C2 C 1.1144(3) 0.8015(3) 1.0772(5) 0.0233(7) Uani 1 d
C3 C 1.1479(3) 0.9298(3) 0.9755(6) 0.0265(7) Uani 1 d
C4 C 0.9969(3) 0.6372(3) 0.7341(5) 0.0212(6) Uani 1 d
C5 C 1.0408(3) 0.5770(3) 0.5809(5) 0.0215(6) Uani 1 d
C6 C 0.9696(3) 0.5028(3) 0.3895(6) 0.0240(7) Uani 1 d
C7 C 0.8539(3) 0.4873(3) 0.3578(6) 0.0238(7) Uani 1 d
C8 C 0.8075(3) 0.5440(3) 0.5131(6) 0.0239(7) Uani 1 d
C9 C 0.8757(3) 0.6170(3) 0.6992(6) 0.0224(7) Uani 1 d
N2 N 1.1945(2) 0.6920(2) 0.8388(5) 0.0239(6) Uani 1 d
N1 N 1.1583(2) 0.6124(2) 0.6510(5) 0.0234(6) Uani 1 d
H1 H 1.206(4) 0.582(4) 0.596(6) 0.028 Uiso 1 d
F1 F 1.00752(17) 0.76122(16) 1.2032(3) 0.0291(4) Uani 1 d
F2 F 1.20491(18) 0.81949(17) 1.2344(3) 0.0321(5) Uani 1 d
F3 F 1.06409(19) 0.91868(17) 0.8158(3) 0.0374(5) Uani 1 d
F4 F 1.1530(2) 1.00515(17) 1.1482(4) 0.0398(5) Uani 1 d
F5 F 1.2583(2) 0.9802(2) 0.8686(4) 0.0419(6) Uani 1 d
F6 F 1.01603(18) 0.45249(18) 0.2369(3) 0.0310(5) Uani 1 d
F7 F 0.78197(17) 0.42010(16) 0.1748(3) 0.0310(5) Uani 1 d
F8 F 0.69322(16) 0.52577(18) 0.4686(4) 0.0306(4) Uani 1 d
F9 F 0.82896(17) 0.66924(18) 0.8432(3) 0.0286(4) Uani 1 d

loop_
_atom_site_aniso_label
_atom_site_aniso_U_11
_atom_site_aniso_U_22
_atom_site_aniso_U_33
_atom_site_aniso_U_23
_atom_site_aniso_U_13
_atom_site_aniso_U_12
C1 0.0190(15) 0.0178(14) 0.0283(17) 0.0037(13) 0.0010(12) 0.0094(13)
C2 0.0190(16) 0.0219(15) 0.0275(17) 0.0018(13) -0.0007(13) 0.0091(13)
C3 0.0255(18) 0.0195(16) 0.0317(18) -0.0012(13) 0.0018(14) 0.0091(14)
C4 0.0184(14) 0.0165(15) 0.0280(16) 0.0031(12) 0.0009(12) 0.0081(12)
C5 0.0189(15) 0.0156(15) 0.0297(16) 0.0025(13) 0.0013(14) 0.0084(13)
C6 0.0247(16) 0.0167(15) 0.0301(17) -0.0005(13) 0.0018(14) 0.0099(13)
C7 0.0227(16) 0.0170(14) 0.0263(16) 0.0029(13) -0.0016(13) 0.0059(13)
C8 0.0162(14) 0.0211(15) 0.0307(16) 0.0051(13) -0.0004(13) 0.0067(12)
C9 0.0190(16) 0.0204(15) 0.0288(16) 0.0042(12) 0.0041(13) 0.0106(13)
N2 0.0191(13) 0.0183(12) 0.0339(16) 0.0017(11) -0.0012(11) 0.0091(11)
N1 0.0193(13) 0.0187(13) 0.0345(14) -0.0020(11) -0.0008(12) 0.0111(11)
F1 0.0273(10) 0.0248(9) 0.0335(10) 0.0021(8) 0.0086(8) 0.0118(8)
F2 0.0313(10) 0.0314(11) 0.0348(10) -0.0055(8) -0.0107(8) 0.0164(8)
F3 0.0441(12) 0.0296(10) 0.0430(13) 0.0026(9) -0.0092(10) 0.0218(9)
F4 0.0485(13) 0.0221(10) 0.0468(12) -0.0070(9) -0.0011(11) 0.0163(10)
F5 0.0319(12) 0.0278(10) 0.0573(13) 0.0101(9) 0.0144(10) 0.0084(9)
F6 0.0331(10) 0.0254(10) 0.0378(11) -0.0058(8) 0.0005(8) 0.0171(9)
F7 0.0277(10) 0.0284(10) 0.0319(11) -0.0058(8) -0.0071(8) 0.0102(8)
F8 0.0155(9) 0.0364(11) 0.0382(10) 0.0025(8) -0.0038(8) 0.0118(8)
F9 0.0224(9) 0.0337(10) 0.0338(10) -0.0036(8) 0.0013(8) 0.0172(8)

loop_
_atom_type_symbol
_atom_type_description
_atom_type_scat_dispersion_real
_atom_type_scat_dispersion_imag
_atom_type_scat_source
C C 0.0181 0.0091 'International Tables Vol C Tables 4.2.6.8 and 6.1.1.4'
H H 0 0 'International Tables Vol C Tables 4.2.6.8 and 6.1.1.4'
N N 0.0311 0.018 'International Tables Vol C Tables 4.2.6.8 and 6.1.1.4'
F F 0.0727 0.0534 'International Tables Vol C Tables 4.2.6.8 and 6.1.1.4'

loop_
_geom_angle_atom_site_label_1
_geom_angle_atom_site_label_2
_geom_angle_atom_site_label_3
_geom_angle
N2 C1 C4 110.8(3)
N2 C1 C2 119.6(3)
C4 C1 C2 129.3(3)
F2 C2 F1 107.7(2)
F2 C2 C1 110.6(3)
F1 C2 C1 110.8(3)
F2 C2 C3 107.2(2)
F1 C2 C3 106.3(2)
C1 C2 C3 114.0(2)
F4 C3 F3 108.7(3)
F4 C3 F5 108.7(3)
F3 C3 F5 108.6(3)
F4 C3 C2 110.9(3)
F3 C3 C2 110.4(2)
F5 C3 C2 109.5(3)
C9 C4 C5 118.8(3)
C9 C4 C1 137.4(3)
C5 C4 C1 103.8(3)
N1 C5 C6 131.1(3)
N1 C5 C4 107.0(3)
C6 C5 C4 121.8(3)
F6 C6 C7 121.3(3)
F6 C6 C5 120.9(3)
C7 C6 C5 117.8(3)
F7 C7 C6 121.0(3)
F7 C7 C8 118.0(3)
C6 C7 C8 121.0(3)
F8 C8 C9 120.4(3)
F8 C8 C7 117.6(3)
C9 C8 C7 121.9(3)
F9 C9 C8 120.4(3)
F9 C9 C4 121.0(3)
C8 C9 C4 118.5(3)
C1 N2 N1 106.6(3)
N2 N1 C5 111.8(3)
N2 N1 H1 122(2)
C5 N1 H1 126(2)

loop_
_geom_bond_atom_site_label_1
_geom_bond_atom_site_label_2
_geom_bond_distance
C1 N2 1.328(4)
C1 C4 1.426(4)
C1 C2 1.493(4)
C2 F2 1.352(4)
C2 F1 1.355(4)
C2 C3 1.538(4)
C3 F4 1.321(4)
C3 F3 1.322(4)
C3 F5 1.329(4)
C4 C9 1.409(4)
C4 C5 1.411(4)
C5 N1 1.353(4)
C5 C6 1.397(5)
C6 F6 1.343(4)
C6 C7 1.362(5)
C7 F7 1.337(4)
C7 C8 1.407(5)
C8 F8 1.343(4)
C8 C9 1.358(5)
C9 F9 1.333(4)
N2 N1 1.352(4)
N1 H1 0.89(4)
